data_7000054
loop_
_publ_author_name
'Baker, Murray V.'
'Barnard, Peter J.'
'Brayshaw, Simon K.'
'Hickey, James L.'
'Skelton, Brian W.'
'White, Allan H.'

_publ_section_title
;
 Synthetic, structural and spectroscopic studies of
 (pseudo)halo(1,3-di-tert-butylimidazol-2-ylidine)gold complexes.
;
_journal_issue 1
_journal_name_full 'Dalton transactions (Cambridge, England : 2003)'
_journal_page_first 37
_journal_page_last 43
_journal_paper_doi 10.1039/b412540a
_journal_year 2005
_chemical_formula_moiety 'C12 H20 Au1 N3 S1'
_chemical_formula_sum 'C12 H20 Au N3 S'
_chemical_formula_weight 435.38
_space_group_IT_number 14
_symmetry_cell_setting monoclinic
_symmetry_space_group_name_Hall '-P 2ybc'
_symmetry_space_group_name_H-M 'P 1 21/c 1'
_audit_creation_date 03-12-22
_audit_creation_method Xtal3.6
_cell_angle_alpha 90.00000
_cell_angle_beta 90.803(2)
_cell_angle_gamma 90.00000
_cell_formula_units_Z 4
_cell_length_a 6.7689(6)
_cell_length_b 15.0730(10)
_cell_length_c 14.4970(10)
_cell_measurement_reflns_used 8869
_cell_measurement_temperature 150(2)
_cell_measurement_theta_max 37.4
_cell_measurement_theta_min 2.72
_cell_volume 1478.95(19)
_computing_cell_refinement 'Siemens SAINT (Siemens, 1995)'
_computing_data_collection 'Siemens SMART (Siemens, 1995)'
_computing_data_reduction 'Siemens SAINT'
_computing_molecular_graphics xtal
_computing_publication_material 'xtal BONDLA CIFIO'
_computing_structure_refinement 'xtal CRYLSQ'
_computing_structure_solution xtal
_diffrn_ambient_temperature 150(2)
_diffrn_measured_fraction_theta_full 1.0
_diffrn_measured_fraction_theta_max 1.0
_diffrn_measurement_device_type
;
Bruker SMART CCD diffractometer
;
_diffrn_measurement_method '\w scans'
_diffrn_radiation_detector 'CCD area detector'
_diffrn_radiation_monochromator graphite
_diffrn_radiation_source 'sealed tube'
_diffrn_radiation_type 'Mo K\a'
_diffrn_radiation_wavelength .71073
_diffrn_reflns_av_R_equivalents .056
_diffrn_reflns_av_sigmaI/netI .075
_diffrn_reflns_limit_h_max 11
_diffrn_reflns_limit_h_min -11
_diffrn_reflns_limit_k_max 25
_diffrn_reflns_limit_k_min -25
_diffrn_reflns_limit_l_max 24
_diffrn_reflns_limit_l_min -24
_diffrn_reflns_number 29467
_diffrn_reflns_theta_full 37.6
_diffrn_reflns_theta_max 37.6
_diffrn_reflns_theta_min 1.95
_diffrn_standards_decay_% 0
_diffrn_standards_number 0
_exptl_absorpt_coefficient_mu 10.072
_exptl_absorpt_correction_T_max 1
_exptl_absorpt_correction_T_min .65
_exptl_absorpt_correction_type multi-scan
_exptl_absorpt_process_details
;
SADABS; Sheldrick, 1996
;
_exptl_crystal_colour colourless
_exptl_crystal_density_diffrn 1.955
_exptl_crystal_density_method 'not measured'
_exptl_crystal_description cuboid
_exptl_crystal_F_000 832
_exptl_crystal_size_max .12
_exptl_crystal_size_mid .11
_exptl_crystal_size_min .1
_refine_diff_density_max 3.208
_refine_diff_density_min -3.116
_refine_ls_extinction_method none
_refine_ls_goodness_of_fit_all 1.09
_refine_ls_goodness_of_fit_ref 1.16
_refine_ls_hydrogen_treatment noref
_refine_ls_matrix_type full
_refine_ls_number_constraints 0
_refine_ls_number_parameters 154
_refine_ls_number_reflns 5820
_refine_ls_number_restraints 0
_refine_ls_R_factor_all .062
_refine_ls_R_factor_gt .039
_refine_ls_shift/su_max .003
_refine_ls_shift/su_mean .0005
_refine_ls_structure_factor_coef F
_refine_ls_weighting_scheme calc
_refine_ls_wR_factor_all .049
_refine_ls_wR_factor_ref .045
_reflns_d_resolution_high .582
_reflns_d_resolution_low 10.426
_reflns_Friedel_coverage 0
_reflns_limit_h_max 11
_reflns_limit_h_min 0
_reflns_limit_k_max 25
_reflns_limit_k_min 0
_reflns_limit_l_max 24
_reflns_limit_l_min -24
_reflns_number_gt 5820
_reflns_number_total 7777
_reflns_threshold_expression 'F    > 4.00 sig(F   )'
_cod_data_source_file b412540a.txt
_cod_data_source_block sb6004
_cod_original_cell_volume 1478.9(2)
_cod_original_sg_symbol_Hall -p_2ybc
_cod_original_sg_symbol_H-M P_1_21/c_1
_cod_original_formula_sum 'C12 H20 Au1 N3 S1'
_cod_database_code 7000054

loop_
_symmetry_equiv_pos_as_xyz
+x,+y,+z
-x,1/2+y,1/2-z
-x,-y,-z
+x,1/2-y,1/2+z

loop_
_atom_site_label
_atom_site_fract_x
_atom_site_fract_y
_atom_site_fract_z
_atom_site_U_iso_or_equiv
_atom_site_adp_type
_atom_site_calc_flag
_atom_site_calc_attached_atom
_atom_site_occupancy
_atom_site_disorder_assembly
_atom_site_disorder_group
Au .23033(2) .177388(9) 1.074735(9) .01704(7) Uani ? ? 1.00000 ? ?
C1 .0940(6) .1948(2) .9507(2) .0170(15) Uani ? ? 1.00000 ? ?
N2 .1244(5) .1499(2) .8712(2) .0188(14) Uani ? ? 1.00000 ? ?
C21 .2721(6) .0762(3) .8574(3) .0206(17) Uani ? ? 1.00000 ? ?
C22 .2065(8) -.0038(3) .9129(4) .033(2) Uani ? ? 1.00000 ? ?
C23 .4783(6) .1089(3) .8863(3) .031(2) Uani ? ? 1.00000 ? ?
C24 .2770(7) .0532(3) .7547(3) .033(2) Uani ? ? 1.00000 ? ?
C3 .0012(6) .1821(3) .8029(3) .0218(17) Uani ? ? 1.00000 ? ?
C4 -.1061(6) .2478(3) .8394(3) .0213(17) Uani ? ? 1.00000 ? ?
N5 -.0493(5) .2561(2) .9309(2) .0176(14) Uani ? ? 1.00000 ? ?
C51 -.1289(6) .3231(2) .9971(3) .0201(16) Uani ? ? 1.00000 ? ?
C52 -.2320(6) .2749(3) 1.0764(3) .0242(19) Uani ? ? 1.00000 ? ?
C53 .0404(7) .3819(3) 1.0320(3) .0246(18) Uani ? ? 1.00000 ? ?
C54 -.2818(8) .3810(3) .9466(3) .032(2) Uani ? ? 1.00000 ? ?
S .39639(17) .16727(7) 1.21459(7) .0240(5) Uani ? ? 1.00000 ? ?
C .2713(7) .0864(3) 1.2683(3) .029(2) Uani ? ? 1.00000 ? ?
N .1959(7) .0294(4) 1.3081(3) .049(3) Uani ? ? 1.00000 ? ?
H22a .07942 -.02215 .89285 .05300 Uiso ? ? 1.00000 ? ?
H22b .20509 .01060 .97644 .05300 Uiso ? ? 1.00000 ? ?
H22c .29827 -.05142 .90356 .05300 Uiso ? ? 1.00000 ? ?
H23a .51273 .15935 .84985 .04900 Uiso ? ? 1.00000 ? ?
H23b .57265 .06329 .87654 .04900 Uiso ? ? 1.00000 ? ?
H23c .47947 .12531 .94942 .04900 Uiso ? ? 1.00000 ? ?
H24a .31671 .10309 .72017 .05100 Uiso ? ? 1.00000 ? ?
H24b .14847 .03475 .73432 .05100 Uiso ? ? 1.00000 ? ?
H24c .36733 .00555 .74515 .05100 Uiso ? ? 1.00000 ? ?
H3 -.00685 .16029 .74089 .02800 Uiso ? ? 1.00000 ? ?
H4 -.20381 .28289 .80767 .02800 Uiso ? ? 1.00000 ? ?
H52a -.33553 .23891 1.05217 .03800 Uiso ? ? 1.00000 ? ?
H52b -.28446 .31704 1.11796 .03800 Uiso ? ? 1.00000 ? ?
H52c -.13859 .23832 1.10820 .03800 Uiso ? ? 1.00000 ? ?
H53a .10039 .41108 .98113 .03900 Uiso ? ? 1.00000 ? ?
H53b .13626 .34689 1.06331 .03900 Uiso ? ? 1.00000 ? ?
H53c -.00961 .42560 1.07307 .03900 Uiso ? ? 1.00000 ? ?
H54a -.21675 .41241 .89670 .05000 Uiso ? ? 1.00000 ? ?
H54b -.33249 .42464 .98743 .05000 Uiso ? ? 1.00000 ? ?
H54c -.38399 .34661 .92159 .05000 Uiso ? ? 1.00000 ? ?

loop_
_atom_site_aniso_label
_atom_site_aniso_U_11
_atom_site_aniso_U_22
_atom_site_aniso_U_33
_atom_site_aniso_U_12
_atom_site_aniso_U_13
_atom_site_aniso_U_23
Au .01966(7) .01883(7) .01258(6) .00172(5) -.00196(4) -.00016(5)
C1 .0191(16) .0198(16) .0120(14) .0018(12) -.0017(12) .0018(11)
N2 .0172(14) .0240(14) .0151(13) .0002(12) -.0003(11) -.0001(11)
C21 .0185(17) .0231(17) .0202(17) .0005(13) -.0014(13) -.0038(13)
C22 .043(3) .023(2) .033(2) .0050(19) .011(2) .0036(17)
C23 .0199(19) .040(3) .033(2) .0043(17) -.0000(16) -.009(2)
C24 .036(2) .043(3) .020(2) .013(2) -.0023(17) -.0078(18)
C3 .0241(18) .0278(19) .0135(14) .0026(15) -.0019(13) -.0002(13)
C4 .0244(18) .0243(18) .0152(15) .0026(14) -.0032(13) .0005(13)
N5 .0202(15) .0186(14) .0140(13) .0019(11) .0008(11) .0000(10)
C51 .0245(17) .0183(15) .0175(15) .0016(14) .0009(13) -.0014(13)
C52 .0214(19) .027(2) .024(2) .0002(14) .0027(15) -.0014(15)
C53 .033(2) .0157(16) .0249(19) -.0017(15) .0008(16) -.0008(14)
C54 .038(2) .033(2) .026(2) .014(2) -.0031(18) -.0026(18)
S .0249(5) .0295(5) .0172(4) -.0006(4) -.0056(3) .0016(3)
C .026(2) .042(3) .0196(18) .0017(18) -.0005(15) -.0015(17)
N .040(3) .077(4) .031(2) -.014(2) .0050(19) .012(2)

loop_
_atom_type_symbol
_atom_type_description
_atom_type_oxidation_number
_atom_type_number_in_cell
_atom_type_scat_dispersion_real
_atom_type_scat_dispersion_imag
_atom_type_scat_source
C ? 0 48 .002 .002 'IT Vol C. Table 6.1.1.4  Table 6.1.1.5'
H ? 0 80 0 0 'IT Vol C. Table 6.1.1.4  Table 6.1.1.5'
Au ? 0 4 -2.688 8.798 'IT Vol C. Table 6.1.1.4  Table 6.1.1.5'
N ? 0 12 .004 .003 'IT Vol C. Table 6.1.1.4  Table 6.1.1.5'
S ? 0 4 .11 .124 'IT Vol C. Table 6.1.1.4  Table 6.1.1.5'

loop_
_diffrn_attenuator_code
_diffrn_attenuator_scale
? ?

loop_
_geom_angle_atom_site_label_1
_geom_angle_atom_site_label_2
_geom_angle_atom_site_label_3
_geom_angle_site_symmetry_1
_geom_angle_site_symmetry_2
_geom_angle_site_symmetry_3
_geom_angle
_geom_angle_publ_flag
C1 Au S . . . 175.90(11) ?
Au C1 N2 . . . 128.1(3) ?
Au C1 N5 . . . 125.9(3) ?
N2 C1 N5 . . . 106.0(3) ?
C1 N2 C21 . . . 126.1(3) ?
C1 N2 C3 . . . 109.7(3) ?
C21 N2 C3 . . . 124.1(3) ?
N2 C21 C22 . . . 108.3(3) ?
N2 C21 C23 . . . 109.2(3) ?
N2 C21 C24 . . . 108.6(3) ?
C22 C21 C23 . . . 112.5(4) ?
C22 C21 C24 . . . 110.2(4) ?
C23 C21 C24 . . . 107.9(4) ?
C21 C22 H22a . . . 109.9 ?
C21 C22 H22b . . . 109.9 ?
C21 C22 H22c . . . 108.9 ?
H22a C22 H22b . . . 110.2 ?
H22a C22 H22c . . . 109.0 ?
H22b C22 H22c . . . 108.9 ?
C21 C23 H23a . . . 109.4 ?
C21 C23 H23b . . . 109.7 ?
C21 C23 H23c . . . 110.1 ?
H23a C23 H23b . . . 108.8 ?
H23a C23 H23c . . . 109.1 ?
H23b C23 H23c . . . 109.7 ?
C21 C24 H24a . . . 110.2 ?
C21 C24 H24b . . . 109.5 ?
C21 C24 H24c . . . 109.5 ?
H24a C24 H24b . . . 109.4 ?
H24a C24 H24c . . . 109.6 ?
H24b C24 H24c . . . 108.6 ?
N2 C3 C4 . . . 107.7(3) ?
N2 C3 H3 . . . 125.5 ?
C4 C3 H3 . . . 126.8 ?
C3 C4 N5 . . . 107.5(3) ?
C3 C4 H4 . . . 126.3 ?
N5 C4 H4 . . . 126.2 ?
C1 N5 C4 . . . 109.1(3) ?
C1 N5 C51 . . . 125.6(3) ?
C4 N5 C51 . . . 125.3(3) ?
N5 C51 C52 . . . 109.4(3) ?
N5 C51 C53 . . . 109.1(3) ?
N5 C51 C54 . . . 109.0(3) ?
C52 C51 C53 . . . 111.8(3) ?
C52 C51 C54 . . . 108.4(3) ?
C53 C51 C54 . . . 109.1(3) ?
C51 C52 H52a . . . 109.5 ?
C51 C52 H52b . . . 109.7 ?
C51 C52 H52c . . . 109.3 ?
H52a C52 H52b . . . 109.7 ?
H52a C52 H52c . . . 109.2 ?
H52b C52 H52c . . . 109.4 ?
C51 C53 H53a . . . 109.6 ?
C51 C53 H53b . . . 110.0 ?
C51 C53 H53c . . . 109.6 ?
H53a C53 H53b . . . 109.3 ?
H53a C53 H53c . . . 108.8 ?
H53b C53 H53c . . . 109.5 ?
C51 C54 H54a . . . 108.8 ?
C51 C54 H54b . . . 110.1 ?
C51 C54 H54c . . . 111.2 ?
H54a C54 H54b . . . 107.2 ?
H54a C54 H54c . . . 108.8 ?
H54b C54 H54c . . . 110.7 ?
Au S C . . . 102.26(16) ?
S C N . . . 175.8(4) ?

loop_
_geom_bond_atom_site_label_1
_geom_bond_atom_site_label_2
_geom_bond_site_symmetry_1
_geom_bond_site_symmetry_2
_geom_bond_distance
_geom_bond_publ_flag
Au C1 . . 2.026(4) ?
Au S . . 2.3095(11) ?
C1 N2 . . 1.355(5) ?
C1 N5 . . 1.367(5) ?
N2 C21 . . 1.509(5) ?
N2 C3 . . 1.375(5) ?
C21 C22 . . 1.520(6) ?
C21 C23 . . 1.533(6) ?
C21 C24 . . 1.530(6) ?
C22 H22a . . .945 ?
C22 H22b . . .947 ?
C22 H22c . . .960 ?
C23 H23a . . .957 ?
C23 H23b . . .950 ?
C23 H23c . . .947 ?
C24 H24a . . .945 ?
C24 H24b . . .956 ?
C24 H24c . . .954 ?
C3 C4 . . 1.341(6) ?
C3 H3 . . .959 ?
C4 N5 . . 1.382(5) ?
C4 H4 . . .959(4) ?
N5 C51 . . 1.499(5) ?
C51 C52 . . 1.536(6) ?
C51 C53 . . 1.529(6) ?
C51 C54 . . 1.532(6) ?
C52 H52a . . .950 ?
C52 H52b . . .948 ?
C52 H52c . . .953 ?
C53 H53a . . .955 ?
C53 H53b . . .947 ?
C53 H53c . . .953 ?
C54 H54a . . .975 ?
C54 H54b . . .952 ?
C54 H54c . . .933 ?
S C . . 1.681(5) ?
C N . . 1.158(7) ?

loop_
_geom_hbond_atom_site_label_D
_geom_hbond_atom_site_label_H
_geom_hbond_atom_site_label_A
_geom_hbond_site_symmetry_D
_geom_hbond_site_symmetry_H
_geom_hbond_site_symmetry_A
_geom_hbond_distance_DH
_geom_hbond_distance_HA
_geom_hbond_distance_DA
_geom_hbond_angle_DHA
_geom_hbond_publ_flag
? ? ? ? ? ? ? ? ? ? ?

loop_
_geom_torsion_atom_site_label_1
_geom_torsion_atom_site_label_2
_geom_torsion_atom_site_label_3
_geom_torsion_atom_site_label_4
_geom_torsion_site_symmetry_1
_geom_torsion_site_symmetry_2
_geom_torsion_site_symmetry_3
_geom_torsion_site_symmetry_4
_geom_torsion
_geom_torsion_publ_flag
? ? ? ? ? ? ? ? ? ?

loop_
_cod_related_entry_id
_cod_related_entry_database
_cod_related_entry_code
1 ChemSpider 30652561
